data_7111106
loop_
_publ_author_name
'Cheng, Lin'
'Khan, Masood A.'
'Richter-Addo, George B.'
'Powell, Douglas R.'

_publ_section_title
;
 The first unambiguous determination of a nitrosyl-to-nitrite conversion
 in an iron nitrosyl porphyrin
;
_journal_issue 23
_journal_name_full 'Chemical Communications'
_journal_page_first 2301
_journal_paper_doi 10.1039/b006775j
_journal_year 2000
_chemical_formula_sum 'C74 H74 Fe N11 O6'
_chemical_formula_weight 1269.29
_chemical_name_systematic
; 
 ? 
;
_space_group_IT_number 15
_symmetry_cell_setting monoclinic
_symmetry_space_group_name_Hall '-C 2yc'
_symmetry_space_group_name_H-M 'C 1 2/c 1'
_atom_sites_solution_hydrogens geom
_atom_sites_solution_primary direct
_atom_sites_solution_secondary difmap
_audit_creation_method SHELXL
_cell_angle_alpha 90.00
_cell_angle_beta 90.707(10)
_cell_angle_gamma 90.00
_cell_formula_units_Z 4
_cell_length_a 18.560(2)
_cell_length_b 19.035(3)
_cell_length_c 18.543(2)
_cell_measurement_reflns_used 38
_cell_measurement_temperature 163(2)
_cell_measurement_theta_max 13.66
_cell_measurement_theta_min 4.76
_cell_volume 6550.6(14)
_computing_cell_refinement 'Siemens XSCANS'
_computing_data_collection 'Siemens XSCANS'
_computing_data_reduction 'Siemens SHELXTL'
_computing_molecular_graphics 'Siemens SHELXTL'
_computing_publication_material 'Siemens SHELXTL'
_computing_structure_refinement 'SHELXL-93 (Sheldrick, 1993)'
_computing_structure_solution 'SHELXS-86 (Sheldrick, 1990)'
_diffrn_ambient_temperature 163(2)
_diffrn_measurement_device 'Siemens P4'
_diffrn_measurement_method '\w scans'
_diffrn_radiation_monochromator graphite
_diffrn_radiation_source 'fine-focus sealed tube'
_diffrn_radiation_type MoK\a
_diffrn_radiation_wavelength 0.71073
_diffrn_reflns_av_R_equivalents 0.0376
_diffrn_reflns_av_sigmaI/netI 0.0768
_diffrn_reflns_limit_h_max 11
_diffrn_reflns_limit_h_min -21
_diffrn_reflns_limit_k_max 3
_diffrn_reflns_limit_k_min -21
_diffrn_reflns_limit_l_max 21
_diffrn_reflns_limit_l_min -21
_diffrn_reflns_number 5324
_diffrn_reflns_theta_max 24.00
_diffrn_reflns_theta_min 1.88
_diffrn_standards_decay_% 1.6
_diffrn_standards_interval_count 97
_diffrn_standards_number 1
_exptl_absorpt_coefficient_mu 0.293
_exptl_absorpt_correction_T_max 0.2644
_exptl_absorpt_correction_T_min 0.2461
_exptl_absorpt_correction_type empirical
_exptl_crystal_colour purple
_exptl_crystal_density_diffrn 1.287
_exptl_crystal_description prism
_exptl_crystal_F_000 2676
_exptl_crystal_size_max 0.42
_exptl_crystal_size_mid 0.28
_exptl_crystal_size_min 0.26
_refine_diff_density_max 1.065
_refine_diff_density_min -0.302
_refine_diff_density_rms 0.070
_refine_ls_extinction_method none
_refine_ls_goodness_of_fit_all 1.041
_refine_ls_goodness_of_fit_obs 1.099
_refine_ls_hydrogen_treatment constr
_refine_ls_matrix_type full
_refine_ls_number_parameters 418
_refine_ls_number_reflns 5130
_refine_ls_number_restraints 19
_refine_ls_restrained_S_all 1.085
_refine_ls_restrained_S_obs 1.097
_refine_ls_R_factor_all 0.1117
_refine_ls_R_factor_obs 0.0687
_refine_ls_shift/esd_max 0.010
_refine_ls_shift/esd_mean 0.000
_refine_ls_structure_factor_coef Fsqd
_refine_ls_weighting_details 'w=1/[\s^2^(Fo^2^)+(0.0845P)^2^+15.5233P] where P=(Fo^2^+2Fc^2^)/3'
_refine_ls_weighting_scheme calc
_refine_ls_wR_factor_all 0.2019
_refine_ls_wR_factor_obs 0.1638
_reflns_number_observed 3403
_reflns_number_total 5137
_reflns_observed_criterion >2sigma(I)
_cod_data_source_file b006775jsup1.cif
_cod_data_source_block gr934c
_cod_depositor_comments
;
The following automatic conversions were performed:

'_symmetry_cell_setting' value 'Monoclinic' changed to 'monoclinic'
according to /home/saulius/struct/CIF-dictionaries/cif_core.dic
dictionary named 'cif_core.dic' version 2.4.2 from 2011-04-26.

Automatic conversion script
Id: cif_fix_values 1891 2012-01-12 08:04:46Z andrius 

The following automatic conversions were performed:

'_refine_ls_weighting_scheme' value 'calc
w=1/[\s^2^(Fo^2^)+(0.0845P)^2^+15.5233P] where P=(Fo^2^+2Fc^2^)/3'
was changed to 'calc'. New tag '_refine_ls_weighting_details' was
created. The value of the new tag was set to
'w=1/[\s^2^(Fo^2^)+(0.0845P)^2^+15.5233P] where P=(Fo^2^+2Fc^2^)/3'.

Automatic conversion script
Id: cif_fix_values 3143 2015-03-26 13:38:13Z robertas 
;
_cod_original_cell_volume 6550.5(17)
_cod_original_sg_symbol_H-M C2/c
_cod_database_code 7111106

loop_
_symmetry_equiv_pos_as_xyz
'x, y, z'
'-x, y, -z+1/2'
'x+1/2, y+1/2, z'
'-x+1/2, y+1/2, -z+1/2'
'-x, -y, -z'
'x, -y, z-1/2'
'-x+1/2, -y+1/2, -z'
'x+1/2, -y+1/2, z-1/2'

loop_
_atom_site_aniso_label
_atom_site_aniso_U_11
_atom_site_aniso_U_22
_atom_site_aniso_U_33
_atom_site_aniso_U_23
_atom_site_aniso_U_13
_atom_site_aniso_U_12
Fe1 0.0270(4) 0.0230(4) 0.0269(4) 0.000 0.0003(3) 0.000
O1 0.075(2) 0.042(2) 0.065(2) -0.003(2) -0.001(2) -0.006(2)
O2 0.044(2) 0.060(2) 0.079(2) -0.005(2) -0.016(2) 0.017(2)
O3 0.089(3) 0.053(2) 0.058(2) 0.006(2) 0.026(2) -0.016(2)
N1 0.0276(15) 0.0235(15) 0.029(2) -0.0022(14) 0.0006(13) 0.0016(13)
N2 0.030(2) 0.0216(14) 0.029(2) 0.0005(14) 0.0016(13) -0.0001(13)
N3 0.038(3) 0.042(3) 0.027(2) 0.000 -0.002(2) 0.000
N4 0.028(2) 0.023(2) 0.031(2) 0.000 -0.004(2) 0.000
N5 0.027(2) 0.034(2) 0.085(3) 0.013(2) -0.012(2) 0.002(2)
N6 0.061(2) 0.035(2) 0.030(2) 0.005(2) 0.016(2) 0.001(2)
C1 0.033(2) 0.021(2) 0.031(2) 0.006(2) 0.001(2) 0.000(2)
C2 0.032(2) 0.034(2) 0.037(2) -0.001(2) 0.005(2) 0.001(2)
C3 0.026(2) 0.036(2) 0.041(2) -0.002(2) 0.002(2) 0.002(2)
C4 0.027(2) 0.019(2) 0.036(2) 0.001(2) 0.002(2) -0.0020(15)
C5 0.033(2) 0.020(2) 0.032(2) 0.001(2) 0.000(2) -0.001(2)
C6 0.027(2) 0.023(2) 0.032(2) 0.000(2) 0.000(2) -0.002(2)
C7 0.033(2) 0.036(2) 0.032(2) -0.005(2) -0.004(2) -0.001(2)
C8 0.044(2) 0.032(2) 0.029(2) -0.004(2) 0.003(2) 0.001(2)
C9 0.038(2) 0.022(2) 0.031(2) -0.003(2) -0.002(2) 0.002(2)
C10 0.038(2) 0.018(2) 0.033(2) -0.001(2) 0.000(2) 0.001(2)
C11 0.030(2) 0.035(2) 0.028(2) -0.007(2) -0.001(2) -0.003(2)
C12 0.031(2) 0.049(3) 0.044(2) 0.003(2) -0.004(2) -0.001(2)
C13 0.032(2) 0.065(3) 0.061(3) 0.003(3) -0.011(2) 0.000(2)
C14 0.036(2) 0.075(4) 0.057(3) -0.017(3) -0.013(2) -0.004(2)
C15 0.043(3) 0.056(3) 0.068(3) -0.023(3) -0.003(2) -0.012(2)
C16 0.040(2) 0.037(2) 0.064(3) -0.011(2) -0.003(2) -0.006(2)
C17 0.040(2) 0.051(3) 0.041(2) 0.006(2) 0.004(2) 0.015(2)
C18 0.042(2) 0.037(2) 0.078(3) 0.010(2) 0.004(2) 0.004(2)
C19 0.057(3) 0.072(4) 0.063(3) 0.002(3) 0.016(3) -0.012(3)
C20 0.080(6) 0.030(4) 0.177(11) -0.009(5) -0.029(7) 0.012(4)
C20A 0.080(15) 0.014(9) 0.213(31) 0.035(14) -0.020(18) -0.011(9)
C21 0.095(4) 0.099(5) 0.070(4) -0.031(3) 0.030(3) -0.044(4)
C22 0.030(2) 0.034(2) 0.028(2) -0.005(2) -0.002(2) 0.002(2)
C23 0.037(2) 0.034(2) 0.031(2) -0.001(2) 0.005(2) 0.000(2)
C24 0.040(2) 0.055(3) 0.030(2) 0.002(2) 0.004(2) 0.000(2)
C25 0.036(2) 0.064(3) 0.028(2) -0.010(2) 0.002(2) 0.007(2)
C26 0.039(2) 0.048(3) 0.048(3) -0.022(2) 0.000(2) 0.005(2)
C27 0.039(2) 0.035(2) 0.046(3) -0.012(2) 0.001(2) -0.004(2)
C28 0.035(2) 0.043(2) 0.038(2) 0.010(2) 0.003(2) -0.006(2)
C29 0.043(2) 0.036(2) 0.044(2) 0.002(2) -0.008(2) -0.003(2)
C30 0.046(3) 0.076(4) 0.113(5) -0.035(4) -0.011(3) 0.000(3)
C31 0.073(4) 0.062(3) 0.081(4) -0.014(3) -0.026(3) 0.017(3)
C32 0.100(4) 0.055(3) 0.068(4) -0.018(3) 0.026(3) -0.007(3)
C33 0.035(2) 0.028(2) 0.038(2) 0.000(2) 0.002(2) -0.003(2)
C34 0.040(2) 0.035(2) 0.048(3) 0.009(2) -0.002(2) -0.007(2)
C35 0.041(3) 0.023(3) 0.062(4) 0.000 -0.015(3) 0.000

loop_
_atom_site_label
_atom_site_type_symbol
_atom_site_fract_x
_atom_site_fract_y
_atom_site_fract_z
_atom_site_U_iso_or_equiv
_atom_site_thermal_displace_type
_atom_site_occupancy
_atom_site_calc_flag
_atom_site_refinement_flags
_atom_site_disorder_group
Fe1 Fe 0.5000 0.63718(4) 0.7500 0.0256(2) Uani 1 d S .
O1 O 0.5510(2) 0.7709(2) 0.7773(2) 0.0607(10) Uani 1 d . .
O2 O 0.1791(2) 0.8580(2) 0.6104(2) 0.0612(10) Uani 1 d . .
O3 O 0.6465(2) 0.8297(2) 0.4238(2) 0.0664(10) Uani 1 d . .
N1 N 0.4028(2) 0.6390(2) 0.7949(2) 0.0267(7) Uani 1 d . .
N2 N 0.4554(2) 0.6359(2) 0.6518(2) 0.0268(7) Uani 1 d . .
N3 N 0.5000 0.7407(3) 0.7500 0.0355(12) Uani 1 d S .
N4 N 0.5000 0.5256(2) 0.7500 0.0274(10) Uani 1 d S .
N5 N 0.2617(2) 0.7763(2) 0.6386(2) 0.0491(10) Uani 1 d . .
H5 H 0.3077(2) 0.7708(2) 0.6493(2) 0.059 Uiso 1 calc R .
N6 N 0.6004(2) 0.7504(2) 0.4997(2) 0.0420(9) Uani 1 d . .
H6 H 0.5779(2) 0.7471(2) 0.5410(2) 0.050 Uiso 1 calc R .
C1 C 0.3866(2) 0.6377(2) 0.8669(2) 0.0284(8) Uani 1 d . .
C2 C 0.3108(2) 0.6449(2) 0.8762(2) 0.0343(9) Uani 1 d . .
H2A H 0.2862(2) 0.6449(2) 0.9208(2) 0.041 Uiso 1 calc R .
C3 C 0.2805(2) 0.6517(2) 0.8105(2) 0.0342(10) Uani 1 d . .
H3A H 0.2307(2) 0.6586(2) 0.8000(2) 0.041 Uiso 1 calc R .
C4 C 0.3378(2) 0.6467(2) 0.7589(2) 0.0274(9) Uani 1 d . .
C5 C 0.3278(2) 0.6478(2) 0.6847(2) 0.0284(9) Uani 1 d . .
C6 C 0.3826(2) 0.6413(2) 0.6356(2) 0.0275(8) Uani 1 d . .
C7 C 0.3724(2) 0.6388(2) 0.5589(2) 0.0336(9) Uani 1 d . .
H7A H 0.3275(2) 0.6413(2) 0.5339(2) 0.040 Uiso 1 calc R .
C8 C 0.4372(2) 0.6324(2) 0.5286(2) 0.0349(9) Uani 1 d . .
H8A H 0.4469(2) 0.6292(2) 0.4785(2) 0.042 Uiso 1 calc R .
C9 C 0.4896(2) 0.6312(2) 0.5868(2) 0.0303(9) Uani 1 d . .
C10 C 0.5633(2) 0.6303(2) 0.5766(2) 0.0294(9) Uani 1 d . .
C11 C 0.2514(2) 0.6506(2) 0.6560(2) 0.0313(9) Uani 1 d . .
C12 C 0.2206(2) 0.7140(2) 0.6329(2) 0.0413(11) Uani 1 d . .
C13 C 0.1503(2) 0.7133(3) 0.6053(3) 0.0525(13) Uani 1 d . .
H13A H 0.1291(2) 0.7557(3) 0.5882(3) 0.063 Uiso 1 calc R .
C14 C 0.1117(2) 0.6522(3) 0.6028(3) 0.0562(14) Uani 1 d . .
H14A H 0.0638(2) 0.6528(3) 0.5844(3) 0.067 Uiso 1 calc R .
C15 C 0.1408(2) 0.5901(3) 0.6264(3) 0.0556(14) Uani 1 d . .
H15A H 0.1134(2) 0.5480(3) 0.6251(3) 0.067 Uiso 1 calc R .
C16 C 0.2107(2) 0.5901(2) 0.6521(3) 0.0470(12) Uani 1 d . .
H16A H 0.2316(2) 0.5470(2) 0.6677(3) 0.056 Uiso 1 calc R .
C17 C 0.2394(2) 0.8434(2) 0.6297(2) 0.0441(12) Uani 1 d . .
C18 C 0.2965(2) 0.9003(2) 0.6441(3) 0.0521(13) Uani 1 d D .
C19 C 0.3640(3) 0.8864(3) 0.6030(3) 0.064(2) Uani 1 d . .
H19A H 0.3852(11) 0.8418(10) 0.6190(14) 0.096 Uiso 1 calc R .
H19B H 0.3984(8) 0.9246(10) 0.6118(16) 0.096 Uiso 1 calc R .
H19C H 0.3525(4) 0.8838(19) 0.5514(3) 0.096 Uiso 1 calc R .
C20 C 0.2654(6) 0.9738(4) 0.6337(7) 0.096(4) Uani 0.70 d PDU 1
H20A H 0.2234(25) 0.9797(14) 0.6646(30) 0.144 Uiso 0.70 calc PR 1
H20B H 0.2508(38) 0.9801(14) 0.5831(11) 0.144 Uiso 0.70 calc PR 1
H20C H 0.3020(14) 1.0089(4) 0.6466(40) 0.144 Uiso 0.70 calc PR 1
C20A C 0.2674(14) 0.9589(9) 0.5904(15) 0.103(11) Uani 0.30 d PDU 2
H20D H 0.2611(95) 0.9386(26) 0.5421(26) 0.154 Uiso 0.30 calc PR 2
H20E H 0.3021(49) 0.9976(46) 0.5884(79) 0.154 Uiso 0.30 calc PR 2
H20F H 0.2210(50) 0.9766(69) 0.6074(55) 0.154 Uiso 0.30 calc PR 2
C21 C 0.3156(3) 0.9004(4) 0.7252(3) 0.088(2) Uani 1 d . .
H21A H 0.3334(23) 0.8539(8) 0.7394(6) 0.132 Uiso 1 calc R .
H21B H 0.2726(7) 0.9118(24) 0.7530(3) 0.132 Uiso 1 calc R .
H21C H 0.3530(18) 0.9357(17) 0.7349(5) 0.132 Uiso 1 calc R .
C22 C 0.5914(2) 0.6255(2) 0.5015(2) 0.0310(9) Uani 1 d . .
C23 C 0.6092(2) 0.6865(2) 0.4634(2) 0.0337(10) Uani 1 d . .
C24 C 0.6353(2) 0.6810(2) 0.3935(2) 0.0415(11) Uani 1 d . .
H24A H 0.6480(2) 0.7221(2) 0.3675(2) 0.050 Uiso 1 calc R .
C25 C 0.6427(2) 0.6154(2) 0.3622(2) 0.0425(11) Uani 1 d . .
H25A H 0.6602(2) 0.6118(2) 0.3144(2) 0.051 Uiso 1 calc R .
C26 C 0.6249(2) 0.5553(2) 0.3993(2) 0.0451(12) Uani 1 d . .
H26A H 0.6304(2) 0.5105(2) 0.3775(2) 0.054 Uiso 1 calc R .
C27 C 0.5993(2) 0.5608(2) 0.4683(2) 0.0402(11) Uani 1 d . .
H27A H 0.5867(2) 0.5193(2) 0.4937(2) 0.048 Uiso 1 calc R .
C28 C 0.6203(2) 0.8156(2) 0.4821(2) 0.0388(10) Uani 1 d . .
C29 C 0.6095(2) 0.8726(2) 0.5390(2) 0.0412(11) Uani 1 d . .
C30 C 0.6834(3) 0.9007(3) 0.5579(4) 0.078(2) Uani 1 d . .
H30A H 0.7138(7) 0.8623(5) 0.5761(21) 0.117 Uiso 1 calc R .
H30B H 0.6792(4) 0.9370(16) 0.5951(16) 0.117 Uiso 1 calc R .
H30C H 0.7052(9) 0.9210(20) 0.5147(6) 0.117 Uiso 1 calc R .
C31 C 0.5617(3) 0.9296(3) 0.5085(3) 0.072(2) Uani 1 d . .
H31A H 0.5848(10) 0.9510(14) 0.4667(13) 0.108 Uiso 1 calc R .
H31B H 0.5539(18) 0.9656(11) 0.5454(8) 0.108 Uiso 1 calc R .
H31C H 0.5152(8) 0.9094(5) 0.4938(20) 0.108 Uiso 1 calc R .
C32 C 0.5727(3) 0.8466(3) 0.6073(3) 0.074(2) Uani 1 d . .
H32A H 0.6034(10) 0.8118(16) 0.6314(12) 0.111 Uiso 1 calc R .
H32B H 0.5263(10) 0.8251(19) 0.5944(4) 0.111 Uiso 1 calc R .
H32C H 0.5647(20) 0.8864(4) 0.6398(10) 0.111 Uiso 1 calc R .
C33 C 0.4592(2) 0.4889(2) 0.7957(2) 0.0334(10) Uani 1 d . .
H33A H 0.4300(2) 0.5139(2) 0.8287(2) 0.040 Uiso 1 calc R .
C34 C 0.4579(2) 0.4164(2) 0.7971(2) 0.0410(11) Uani 1 d . .
H34A H 0.4282(2) 0.3922(2) 0.8302(2) 0.049 Uiso 1 calc R .
C35 C 0.5000 0.3800(3) 0.7500 0.042(2) Uani 1 d S .
H35A H 0.5000 0.3301(3) 0.7500 0.050 Uiso 1 calc SR .
C36 C 0.5256(4) 0.9716(4) 0.2746(5) 0.120(3) Uiso 1 d . .
C37 C 0.5546(4) 0.9097(4) 0.2995(4) 0.086(2) Uiso 1 d . .
C38 C 0.5303(4) 0.8465(4) 0.2775(4) 0.096(2) Uiso 1 d . .

loop_
_atom_type_symbol
_atom_type_description
_atom_type_scat_dispersion_real
_atom_type_scat_dispersion_imag
_atom_type_scat_source
C C 0.0033 0.0016 'International Tables Vol C Tables 4.2.6.8 and 6.1.1.4'
H H 0.0000 0.0000 'International Tables Vol C Tables 4.2.6.8 and 6.1.1.4'
N N 0.0061 0.0033 'International Tables Vol C Tables 4.2.6.8 and 6.1.1.4'
O O 0.0106 0.0060 'International Tables Vol C Tables 4.2.6.8 and 6.1.1.4'
Fe Fe 0.3463 0.8444 'International Tables Vol C Tables 4.2.6.8 and 6.1.1.4'

loop_
_geom_angle_atom_site_label_1
_geom_angle_atom_site_label_2
_geom_angle_atom_site_label_3
_geom_angle
_geom_angle_site_symmetry_1
_geom_angle_site_symmetry_3
N3 Fe1 N2 90.70(9) . 2_656
N3 Fe1 N2 90.70(9) . .
N2 Fe1 N2 178.6(2) 2_656 .
N3 Fe1 N1 89.02(9) . .
N2 Fe1 N1 89.20(12) 2_656 .
N2 Fe1 N1 90.83(12) . .
N3 Fe1 N1 89.02(9) . 2_656
N2 Fe1 N1 90.82(12) 2_656 2_656
N2 Fe1 N1 89.20(12) . 2_656
N1 Fe1 N1 178.0(2) . 2_656
N3 Fe1 N4 180.000(1) . .
N2 Fe1 N4 89.30(9) 2_656 .
N2 Fe1 N4 89.30(9) . .
N1 Fe1 N4 90.98(9) . .
N1 Fe1 N4 90.98(9) 2_656 .
C1 N1 C4 105.7(3) . .
C1 N1 Fe1 128.0(2) . .
C4 N1 Fe1 126.1(2) . .
C9 N2 C6 105.9(3) . .
C9 N2 Fe1 127.8(2) . .
C6 N2 Fe1 126.2(2) . .
O1 N3 O1 123.4(5) 2_656 .
O1 N3 Fe1 118.3(3) 2_656 .
O1 N3 Fe1 118.3(3) . .
C33 N4 C33 117.2(5) . 2_656
C33 N4 Fe1 121.4(2) . .
C33 N4 Fe1 121.4(2) 2_656 .
C17 N5 C12 128.2(4) . .
C28 N6 C23 131.0(4) . .
N1 C1 C10 125.3(3) . 2_656
N1 C1 C2 110.1(3) . .
C10 C1 C2 124.5(3) 2_656 .
C3 C2 C1 107.7(3) . .
C2 C3 C4 106.9(3) . .
N1 C4 C5 126.0(3) . .
N1 C4 C3 109.5(3) . .
C5 C4 C3 124.5(3) . .
C6 C5 C4 124.3(3) . .
C6 C5 C11 117.9(3) . .
C4 C5 C11 117.7(3) . .
C5 C6 N2 126.1(3) . .
C5 C6 C7 124.7(3) . .
N2 C6 C7 109.3(3) . .
C8 C7 C6 108.1(3) . .
C7 C8 C9 106.8(3) . .
N2 C9 C10 126.1(3) . .
N2 C9 C8 109.9(3) . .
C10 C9 C8 123.9(3) . .
C9 C10 C1 123.1(3) . 2_656
C9 C10 C22 118.9(3) . .
C1 C10 C22 117.8(3) 2_656 .
C16 C11 C12 118.9(4) . .
C16 C11 C5 120.0(3) . .
C12 C11 C5 121.2(3) . .
C13 C12 C11 118.8(4) . .
C13 C12 N5 122.4(4) . .
C11 C12 N5 118.8(3) . .
C14 C13 C12 120.5(5) . .
C13 C14 C15 121.3(4) . .
C14 C15 C16 118.6(4) . .
C15 C16 C11 122.0(4) . .
O2 C17 N5 122.6(4) . .
O2 C17 C18 121.7(4) . .
N5 C17 C18 115.8(4) . .
C19 C18 C20 114.5(6) . .
C19 C18 C17 111.5(4) . .
C20 C18 C17 111.4(5) . .
C19 C18 C21 108.2(4) . .
C20 C18 C21 101.8(6) . .
C17 C18 C21 108.7(4) . .
C19 C18 C20A 94.9(11) . .
C17 C18 C20A 99.1(9) . .
C21 C18 C20A 133.2(10) . .
C27 C22 C23 119.1(4) . .
C27 C22 C10 120.6(4) . .
C23 C22 C10 120.3(3) . .
C24 C23 C22 119.5(4) . .
C24 C23 N6 123.7(4) . .
C22 C23 N6 116.7(3) . .
C25 C24 C23 119.7(4) . .
C26 C25 C24 120.9(4) . .
C27 C26 C25 119.3(4) . .
C26 C27 C22 121.4(4) . .
O3 C28 N6 122.3(4) . .
O3 C28 C29 120.9(4) . .
N6 C28 C29 116.8(4) . .
C31 C29 C30 111.1(4) . .
C31 C29 C32 106.0(4) . .
C30 C29 C32 109.7(4) . .
C31 C29 C28 109.5(4) . .
C30 C29 C28 106.6(4) . .
C32 C29 C28 114.0(4) . .
N4 C33 C34 122.9(4) . .
C35 C34 C33 119.0(4) . .
C34 C35 C34 119.0(5) . 2_656
C36 C36 C37 120.9(4) 2_655 .
C38 C37 C36 122.4(7) . .
C37 C38 C38 116.7(4) . 2_655

loop_
_geom_bond_atom_site_label_1
_geom_bond_atom_site_label_2
_geom_bond_distance
_geom_bond_site_symmetry_2
Fe1 N3 1.971(5) .
Fe1 N2 1.991(3) 2_656
Fe1 N2 1.991(3) .
Fe1 N1 1.996(3) .
Fe1 N1 1.996(3) 2_656
Fe1 N4 2.124(4) .
O1 N3 1.212(4) .
O2 C17 1.202(5) .
O3 C28 1.220(5) .
N1 C1 1.373(5) .
N1 C4 1.379(4) .
N2 C9 1.372(5) .
N2 C6 1.384(4) .
N3 O1 1.212(4) 2_656
N4 C33 1.340(4) .
N4 C33 1.340(4) 2_656
N5 C17 1.351(5) .
N5 C12 1.414(5) .
N6 C28 1.337(5) .
N6 C23 1.401(5) .
C1 C10 1.398(5) 2_656
C1 C2 1.426(5) .
C2 C3 1.341(5) .
C3 C4 1.444(5) .
C4 C5 1.386(5) .
C5 C6 1.381(5) .
C5 C11 1.509(5) .
C6 C7 1.433(5) .
C7 C8 1.339(5) .
C8 C9 1.442(5) .
C9 C10 1.384(5) .
C10 C1 1.398(5) 2_656
C10 C22 1.497(5) .
C11 C16 1.380(6) .
C11 C12 1.400(6) .
C12 C13 1.395(6) .
C13 C14 1.366(7) .
C14 C15 1.369(7) .
C15 C16 1.376(6) .
C17 C18 1.538(6) .
C18 C19 1.497(7) .
C18 C20 1.526(9) .
C18 C21 1.541(8) .
C18 C20A 1.59(2) .
C22 C27 1.385(5) .
C22 C23 1.401(5) .
C23 C24 1.393(6) .
C24 C25 1.385(6) .
C25 C26 1.378(6) .
C26 C27 1.373(6) .
C28 C29 1.528(6) .
C29 C31 1.508(6) .
C29 C30 1.510(6) .
C29 C32 1.527(7) .
C33 C34 1.380(6) .
C34 C35 1.368(5) .
C35 C34 1.368(5) 2_656
C36 C36 1.31(2) 2_655
C36 C37 1.373(10) .
C37 C38 1.347(9) .
C38 C38 1.509(14) 2_655

loop_
_geom_torsion_atom_site_label_1
_geom_torsion_atom_site_label_2
_geom_torsion_atom_site_label_3
_geom_torsion_atom_site_label_4
_geom_torsion
_geom_torsion_site_symmetry_1
_geom_torsion_site_symmetry_4
N3 Fe1 N1 C1 -92.1(3) . .
N2 Fe1 N1 C1 -1.4(3) 2_656 .
N2 Fe1 N1 C1 177.2(3) . .
N1 Fe1 N1 C1 -92.1(3) 2_656 .
N4 Fe1 N1 C1 87.9(3) . .
N3 Fe1 N1 C4 83.2(3) . .
N2 Fe1 N1 C4 173.9(3) 2_656 .
N2 Fe1 N1 C4 -7.5(3) . .
N1 Fe1 N1 C4 83.2(3) 2_656 .
N4 Fe1 N1 C4 -96.8(3) . .
N3 Fe1 N2 C9 94.2(3) . .
N2 Fe1 N2 C9 -85.8(3) 2_656 .
N1 Fe1 N2 C9 -176.8(3) . .
N1 Fe1 N2 C9 5.1(3) 2_656 .
N4 Fe1 N2 C9 -85.8(3) . .
N3 Fe1 N2 C6 -84.2(3) . .
N2 Fe1 N2 C6 95.8(3) 2_656 .
N1 Fe1 N2 C6 4.8(3) . .
N1 Fe1 N2 C6 -173.2(3) 2_656 .
N4 Fe1 N2 C6 95.8(3) . .
N2 Fe1 N3 O1 -142.1(2) 2_656 2_656
N2 Fe1 N3 O1 37.9(2) . 2_656
N1 Fe1 N3 O1 -53.0(2) . 2_656
N1 Fe1 N3 O1 127.0(2) 2_656 2_656
N4 Fe1 N3 O1 151.7(1000) . 2_656
N2 Fe1 N3 O1 37.9(2) 2_656 .
N2 Fe1 N3 O1 -142.1(2) . .
N1 Fe1 N3 O1 127.1(2) . .
N1 Fe1 N3 O1 -52.9(2) 2_656 .
N4 Fe1 N3 O1 -28.3(1000) . .
N3 Fe1 N4 C33 132.1(1000) . .
N2 Fe1 N4 C33 66.0(2) 2_656 .
N2 Fe1 N4 C33 -114.0(2) . .
N1 Fe1 N4 C33 -23.2(2) . .
N1 Fe1 N4 C33 156.8(2) 2_656 .
N3 Fe1 N4 C33 -47.9(1000) . 2_656
N2 Fe1 N4 C33 -114.0(2) 2_656 2_656
N2 Fe1 N4 C33 66.0(2) . 2_656
N1 Fe1 N4 C33 156.8(2) . 2_656
N1 Fe1 N4 C33 -23.2(2) 2_656 2_656
C4 N1 C1 C10 179.8(3) . 2_656
Fe1 N1 C1 C10 -4.2(5) . 2_656
C4 N1 C1 C2 -0.3(4) . .
Fe1 N1 C1 C2 175.7(2) . .
N1 C1 C2 C3 -0.9(4) . .
C10 C1 C2 C3 179.0(4) 2_656 .
C1 C2 C3 C4 1.7(4) . .
C1 N1 C4 C5 -177.3(3) . .
Fe1 N1 C4 C5 6.6(5) . .
C1 N1 C4 C3 1.3(4) . .
Fe1 N1 C4 C3 -174.8(2) . .
C2 C3 C4 N1 -1.9(4) . .
C2 C3 C4 C5 176.7(3) . .
N1 C4 C5 C6 -0.1(6) . .
C3 C4 C5 C6 -178.5(3) . .
N1 C4 C5 C11 175.0(3) . .
C3 C4 C5 C11 -3.4(5) . .
C4 C5 C6 N2 -3.0(6) . .
C11 C5 C6 N2 -178.1(3) . .
C4 C5 C6 C7 176.7(4) . .
C11 C5 C6 C7 1.6(5) . .
C9 N2 C6 C5 -179.4(4) . .
Fe1 N2 C6 C5 -0.7(5) . .
C9 N2 C6 C7 0.8(4) . .
Fe1 N2 C6 C7 179.5(2) . .
C5 C6 C7 C8 180.0(4) . .
N2 C6 C7 C8 -0.3(4) . .
C6 C7 C8 C9 -0.4(4) . .
C6 N2 C9 C10 174.8(4) . .
Fe1 N2 C9 C10 -3.8(5) . .
C6 N2 C9 C8 -1.1(4) . .
Fe1 N2 C9 C8 -179.7(2) . .
C7 C8 C9 N2 0.9(4) . .
C7 C8 C9 C10 -175.1(4) . .
N2 C9 C10 C1 -3.2(6) . 2_656
C8 C9 C10 C1 172.1(4) . 2_656
N2 C9 C10 C22 -179.6(3) . .
C8 C9 C10 C22 -4.2(5) . .
C6 C5 C11 C16 94.9(5) . .
C4 C5 C11 C16 -80.5(5) . .
C6 C5 C11 C12 -85.0(5) . .
C4 C5 C11 C12 99.6(4) . .
C16 C11 C12 C13 -1.3(6) . .
C5 C11 C12 C13 178.6(4) . .
C16 C11 C12 N5 178.4(4) . .
C5 C11 C12 N5 -1.7(6) . .
C17 N5 C12 C13 10.4(7) . .
C17 N5 C12 C11 -169.3(4) . .
C11 C12 C13 C14 1.7(7) . .
N5 C12 C13 C14 -178.0(4) . .
C12 C13 C14 C15 -0.6(8) . .
C13 C14 C15 C16 -0.9(8) . .
C14 C15 C16 C11 1.3(7) . .
C12 C11 C16 C15 -0.2(7) . .
C5 C11 C16 C15 179.9(4) . .
C12 N5 C17 O2 -5.1(8) . .
C12 N5 C17 C18 176.4(4) . .
O2 C17 C18 C19 -127.0(5) . .
N5 C17 C18 C19 51.5(6) . .
O2 C17 C18 C20 2.3(8) . .
N5 C17 C18 C20 -179.1(6) . .
O2 C17 C18 C21 113.7(5) . .
N5 C17 C18 C21 -67.7(5) . .
O2 C17 C18 C20A -28.1(12) . .
N5 C17 C18 C20A 150.4(11) . .
C9 C10 C22 C27 -85.1(5) . .
C1 C10 C22 C27 98.4(4) 2_656 .
C9 C10 C22 C23 94.0(4) . .
C1 C10 C22 C23 -82.5(4) 2_656 .
C27 C22 C23 C24 -0.9(6) . .
C10 C22 C23 C24 180.0(3) . .
C27 C22 C23 N6 -179.8(4) . .
C10 C22 C23 N6 1.1(5) . .
C28 N6 C23 C24 -8.0(7) . .
C28 N6 C23 C22 170.8(4) . .
C22 C23 C24 C25 0.7(6) . .
N6 C23 C24 C25 179.5(4) . .
C23 C24 C25 C26 -0.4(6) . .
C24 C25 C26 C27 0.3(6) . .
C25 C26 C27 C22 -0.6(6) . .
C23 C22 C27 C26 0.9(6) . .
C10 C22 C27 C26 180.0(4) . .
C23 N6 C28 O3 6.3(7) . .
C23 N6 C28 C29 -173.1(4) . .
O3 C28 C29 C31 58.5(6) . .
N6 C28 C29 C31 -122.0(4) . .
O3 C28 C29 C30 -61.7(6) . .
N6 C28 C29 C30 117.7(5) . .
O3 C28 C29 C32 177.1(4) . .
N6 C28 C29 C32 -3.5(6) . .
C33 N4 C33 C34 -0.1(3) 2_656 .
Fe1 N4 C33 C34 179.9(3) . .
N4 C33 C34 C35 0.2(6) . .
C33 C34 C35 C34 -0.1(3) . 2_656
C36 C36 C37 C38 -3.1(16) 2_655 .
C36 C37 C38 C38 1.2(13) . 2_655
